data_4133675
loop_
_publ_author_name
'Jiang, Xuanfeng'
'Cui, Xunzhe'
'Duncan, Andrew J. E.'
'Li, Liang'
'Hughes, Russell P.'
'Staples, Richard J.'
'Alexandrov, Eugeny V.'
'Proserpio, Davide M.'
'Wu, Yuyang'
'Ke, Chenfeng'

_publ_section_title
;
 Topochemical Synthesis of Single-Crystalline Hydrogen-Bonded Cross-Linked
 Organic Frameworks and Their Guest-Induced Elastic Expansion.
;
_journal_issue 27
_journal_name_full 'Journal of the American Chemical Society'
_journal_page_first 10915
_journal_page_last 10923
_journal_paper_doi 10.1021/jacs.9b05232
_journal_volume 141
_journal_year 2019
_chemical_formula_moiety 'C61 H58 N24 S2'
_chemical_formula_sum 'C61 H58 N24 S2'
_chemical_formula_weight 1191.43
_chemical_name_common P6
_space_group_crystal_system orthorhombic
_space_group_IT_number 70
_space_group_name_Hall '-F 2uv 2vw'
_space_group_name_H-M_alt 'F d d d :2'
_atom_sites_solution_hydrogens mixed
_atom_sites_solution_primary dual
_audit_creation_date 2019-04-08
_audit_creation_method
;
Olex2 1.2
(compiled 2018.05.29 svn.r3508 for OlexSys, GUI svn.r5506)
;
_cell_angle_alpha 90
_cell_angle_beta 90
_cell_angle_gamma 90
_cell_formula_units_Z 16
_cell_length_a 19.99290(10)
_cell_length_b 34.6322(2)
_cell_length_c 42.3319(2)
_cell_measurement_reflns_used 51977
_cell_measurement_temperature 100
_cell_measurement_theta_max 24.4250
_cell_measurement_theta_min 1.6180
_cell_volume 29310.5(3)
_computing_cell_refinement 'CrysAlisPro 1.171.39.36a (Rigaku OD, 2017)'
_computing_data_collection 'CrysAlisPro 1.171.39.36a (Rigaku OD, 2017)'
_computing_data_reduction 'CrysAlisPro 1.171.39.36a (Rigaku OD, 2017)'
_computing_molecular_graphics 'Olex2 (Dolomanov et al., 2009)'
_computing_publication_material 'Olex2 (Dolomanov et al., 2009)'
_computing_structure_refinement 'ShelXL (Sheldrick, 2015)'
_computing_structure_solution 'ShelXT (Sheldrick, 2015)'
_diffrn_ambient_temperature 100
_diffrn_measured_fraction_theta_full 0.992
_diffrn_measured_fraction_theta_max 0.994
_diffrn_measurement_details
;
List of Runs (angles in degrees, time in seconds):

  # Type    Start    End  Width  t~exp~   \w     \q     \k     \f   Frames
--------------------------------------------------------------------------
  1  \f      0.00 360.00   0.20    0.10   0.00   0.00   0.00    --  1800
;
_diffrn_measurement_device 'abstract diffractometer'
_diffrn_measurement_device_type 'dectris-CrysAlisPro-abstract goniometer imported dectris images'
_diffrn_measurement_method \w
_diffrn_radiation_type synchrotron
_diffrn_radiation_wavelength 0.61992
_diffrn_reflns_av_R_equivalents 0.0502
_diffrn_reflns_av_unetI/netI 0.0215
_diffrn_reflns_Laue_measured_fraction_full 0.992
_diffrn_reflns_Laue_measured_fraction_max 0.994
_diffrn_reflns_limit_h_max 26
_diffrn_reflns_limit_h_min -26
_diffrn_reflns_limit_k_max 46
_diffrn_reflns_limit_k_min -46
_diffrn_reflns_limit_l_max 56
_diffrn_reflns_limit_l_min -56
_diffrn_reflns_number 120665
_diffrn_reflns_point_group_measured_fraction_full 0.992
_diffrn_reflns_point_group_measured_fraction_max 0.994
_diffrn_reflns_theta_full 21.836
_diffrn_reflns_theta_max 24.410
_diffrn_reflns_theta_min 1.624
_diffrn_source synchrotron
_exptl_absorpt_coefficient_mu 0.108
_exptl_absorpt_correction_T_max 1.00000
_exptl_absorpt_correction_T_min 0.18164
_exptl_absorpt_correction_type multi-scan
_exptl_absorpt_process_details
;
CrysAlisPro 1.171.39.36a (Rigaku Oxford Diffraction, 2017)
Empirical absorption correction using spherical harmonics,
 implemented in SCALE3 ABSPACK scaling algorithm.
;
_exptl_crystal_colour yellow
_exptl_crystal_colour_primary yellow
_exptl_crystal_density_diffrn 1.080
_exptl_crystal_description football
_exptl_crystal_F_000 9984
_exptl_crystal_size_max 0.1
_exptl_crystal_size_mid 0.05
_exptl_crystal_size_min 0.05
_refine_diff_density_max 1.444
_refine_diff_density_min -0.940
_refine_diff_density_rms 0.213
_refine_ls_extinction_method none
_refine_ls_goodness_of_fit_ref 2.476
_refine_ls_hydrogen_treatment mixed
_refine_ls_matrix_type full
_refine_ls_number_parameters 428
_refine_ls_number_reflns 9072
_refine_ls_number_restraints 412
_refine_ls_restrained_S_all 2.479
_refine_ls_R_factor_all 0.1760
_refine_ls_R_factor_gt 0.1708
_refine_ls_shift/su_max 0.004
_refine_ls_shift/su_mean 0.001
_refine_ls_structure_factor_coef Fsqd
_refine_ls_weighting_details 'w=1/[\s^2^(Fo^2^)+(0.2000P)^2^] where P=(Fo^2^+2Fc^2^)/3'
_refine_ls_weighting_scheme calc
_refine_ls_wR_factor_gt 0.4820
_refine_ls_wR_factor_ref 0.4966
_reflns_Friedel_coverage 0.000
_reflns_number_gt 7810
_reflns_number_total 9072
_reflns_threshold_expression 'I > 2\s(I)'
_cod_data_source_file ja9b05232_si_008.cif
_cod_data_source_block 7ck
_cod_depositor_comments
;
The following automatic conversions were performed:

data item '_exptl_absorpt_correction_type' value 'Multi-scan' was
changed to 'multi-scan' in accordance with the
/home/saulius/struct/COD-crude-data/automatic-downloads/DataCite-retrospective/ACS/depositions/lib/dictionaries/cif_core.dic
dictionary named 'cif_core.dic' version 2.4.2 last updated on
2011-04-26.

Automatic conversion script
Id: cif_fix_values 6909 2019-04-08 15:41:33Z antanas 
;
_cod_original_sg_symbol_H-M 'F d d d'
_cod_database_code 4133675
_shelx_shelxl_version_number 2018/3
_shelx_space_group_comment
;
The symmetry employed for this shelxl refinement is uniquely defined
by the following loop, which should always be used as a source of
symmetry information in preference to the above space-group names.
They are only intended as comments.
;
_shelx_estimated_absorpt_t_max 0.995
_shelx_estimated_absorpt_t_min 0.989
_olex2_refinement_description
;
1. Fixed Uiso
 At 1.2 times of:
  All C(H) groups, All C(H,H) groups, All C(H,H,H,H) groups, All N(H) groups
 At 1.5 times of:
  All C(H,H,H) groups
2. Restrained distances
 C27A-C26
 1.54 with sigma of 0.02
 C21-C22
 1.54 with sigma of 0.02
 C22-C21
 1.34 with sigma of 0.02
 S1B-C25B
 1.82 with sigma of 0.02
 S1A_$1-C30A_$1
 1.82 with sigma of 0.02
 S1A-C25A
 1.82 with sigma of 0.02
 C31-C30A
 1.54 with sigma of 0.02
 C25A-C23
 2.5 with sigma of 0.04
 C20-C22
 2.5 with sigma of 0.04
 C30A_$1-C30A
 2.5 with sigma of 0.04
 C30B-C30B_$1
 2.5 with sigma of 0.04
 S1B-C24
 2.74 with sigma of 0.04
 C24-S1A
 2.74 with sigma of 0.04
 C31-S1A
 2.74 with sigma of 0.04
 C25B-C24 \\sim C24-C25A
 with sigma of 0.02
 C25A-C24 \\sim C24-C23
 with sigma of 0.02
 C30A-C31 \\sim C31-C30B
 with sigma of 0.02
3. Uiso/Uaniso restraints and constraints
C24 \\sim C25A: within 2A with sigma of 0.04 and sigma for terminal atoms of
0.08
C27B \\sim C27A: within 2A with sigma of 0.04 and sigma for terminal atoms of
0.08
C24 \\sim C23: within 2A with sigma of 0.04 and sigma for terminal atoms of 0.08
C21 \\sim C22: within 2A with sigma of 0.04 and sigma for terminal atoms of 0.08
S1B \\sim C25B \\sim C30B: within 2A with sigma of 0.04 and sigma for terminal
atoms of 0.08
S1A \\sim C25A \\sim C30A: within 2A with sigma of 0.04 and sigma for terminal
atoms of 0.08
C31 \\sim C30B: within 2A with sigma of 0.04 and sigma for terminal atoms of
0.08
Uanis(S1A) = Uanis(S1B)
Uanis(C25B) = Uanis(C25A)
Uanis(C30B) = Uanis(C30A)
4. Rigid body (RIGU) restrains
 All non-hydrogen atoms
 with sigma for 1-2 distances of 0.004 and sigma for 1-3 distances of 0.004
5. Others
 Sof(H26C)=Sof(H26D)=Sof(C27A)=Sof(H27D)=Sof(H27E)=Sof(H27F)=1-FVAR(1)
 Sof(H26A)=Sof(H26B)=Sof(C27B)=Sof(H27A)=Sof(H27B)=Sof(H27C)=FVAR(1)
 Sof(S1B)=Sof(C25B)=Sof(C30B)=1-FVAR(2)
 Sof(S1A)=Sof(C25A)=Sof(C30A)=FVAR(2)
6.a Secondary CH2 refined with riding coordinates:
 C20(H20A,H20B), C26(H26A,H26B), C26(H26C,H26D), C28B(H28A,H28B), C23(H23A,H23B)
6.b Aromatic/amide H refined with riding coordinates:
 N10(H10), N11(H11), N12(H12), C3(H3), C4(H4), C6(H6), C7(H7), C9(H9A),
 C10(H10A), C12(H12A), C13(H13), C21(H21)
6.c Idealised Me refined as rotating group:
 C29B(H29A,H29B,H29C), C27B(H27A,H27B,H27C), C27A(H27D,H27E,H27F)
;
_olex2_submission_special_instructions 'No special instructions were received'
_oxdiff_exptl_absorpt_empirical_details
;
Empirical correction (ABSPACK) includes:
- Absorption correction using spherical harmonics
- Frame scaling
;

loop_
_space_group_symop_operation_xyz
'x, y, z'
'-x+3/4, -y+3/4, z'
'-x+3/4, y, -z+3/4'
'x, -y+3/4, -z+3/4'
'x, y+1/2, z+1/2'
'-x+3/4, -y+5/4, z+1/2'
'-x+3/4, y+1/2, -z+5/4'
'x, -y+5/4, -z+5/4'
'x+1/2, y, z+1/2'
'-x+5/4, -y+3/4, z+1/2'
'-x+5/4, y, -z+5/4'
'x+1/2, -y+3/4, -z+5/4'
'x+1/2, y+1/2, z'
'-x+5/4, -y+5/4, z'
'-x+5/4, y+1/2, -z+3/4'
'x+1/2, -y+5/4, -z+3/4'
'-x, -y, -z'
'x-3/4, y-3/4, -z'
'x-3/4, -y, z-3/4'
'-x, y-3/4, z-3/4'
'-x, -y+1/2, -z+1/2'
'x-3/4, y-1/4, -z+1/2'
'x-3/4, -y+1/2, z-1/4'
'-x, y-1/4, z-1/4'
'-x+1/2, -y, -z+1/2'
'x-1/4, y-3/4, -z+1/2'
'x-1/4, -y, z-1/4'
'-x+1/2, y-3/4, z-1/4'
'-x+1/2, -y+1/2, -z'
'x-1/4, y-1/4, -z'
'x-1/4, -y+1/2, z-3/4'
'-x+1/2, y-1/4, z-3/4'

loop_
_atom_site_label
_atom_site_type_symbol
_atom_site_fract_x
_atom_site_fract_y
_atom_site_fract_z
_atom_site_U_iso_or_equiv
_atom_site_adp_type
_atom_site_occupancy
_atom_site_site_symmetry_order
_atom_site_calc_flag
_atom_site_refinement_flags_posn
_atom_site_refinement_flags_adp
_atom_site_refinement_flags_occupancy
_atom_site_disorder_assembly
_atom_site_disorder_group
N1 N 0.45201(13) 0.54935(8) 0.23507(4) 0.0575(6) Uani 1 1 d . U . . .
H1 H 0.4658(15) 0.5343(10) 0.2309(8) 0.053(9) Uiso 1 1 d . . . . .
N2 N 0.65400(11) 0.52108(6) 0.43246(4) 0.0566(5) Uani 1 1 d . U . . .
H2 H 0.6658(13) 0.4970(10) 0.4330(7) 0.053(7) Uiso 1 1 d . . . . .
N3 N 0.38507(13) 0.60045(6) 0.22028(4) 0.0628(6) Uani 1 1 d . U . . .
N4 N 0.37439(15) 0.61419(6) 0.16502(5) 0.0688(7) Uani 1 1 d . U . . .
N5 N 0.43952(12) 0.56045(6) 0.18255(4) 0.0579(6) Uani 1 1 d . U . . .
N6 N 0.67926(11) 0.58301(6) 0.45007(4) 0.0544(5) Uani 1 1 d . U . . .
N7 N 0.78262(13) 0.59113(7) 0.47807(6) 0.0705(7) Uani 1 1 d . U . . .
N8 N 0.75158(10) 0.52864(6) 0.45895(4) 0.0569(5) Uani 1 1 d . U . . .
N9 N 0.31552(19) 0.64826(8) 0.20296(7) 0.0873(9) Uani 1 1 d . U . . .
H9 H 0.3000(14) 0.6474(9) 0.2272(9) 0.062(8) Uiso 1 1 d . . . . .
N10 N 0.85157(15) 0.53772(9) 0.48404(9) 0.0880(9) Uani 1 1 d . U . . .
H10 H 0.852363 0.512571 0.487004 0.106 Uiso 1 1 calc R . . A .
N11 N 0.42744(17) 0.57548(8) 0.12985(5) 0.0783(8) Uani 1 1 d . U . . .
H11 H 0.409701 0.590607 0.115399 0.094 Uiso 1 1 calc R . . . .
N12 N 0.70734(15) 0.64109(7) 0.46989(6) 0.0757(8) Uani 1 1 d . U . . .
H12 H 0.669208 0.648118 0.461249 0.091 Uiso 1 1 calc R . . . .
C1 C 0.40539(12) 0.54232(7) 0.36847(4) 0.0526(6) Uani 1 1 d . U . . .
C2 C 0.41614(12) 0.54452(7) 0.33356(4) 0.0524(6) Uani 1 1 d . U . . .
C3 C 0.3929(3) 0.57525(9) 0.31609(6) 0.0903(12) Uani 1 1 d . U . . .
H3 H 0.368165 0.594974 0.326443 0.108 Uiso 1 1 calc R . . . .
C4 C 0.4044(3) 0.57837(9) 0.28372(6) 0.1008(15) Uani 1 1 d . U . . .
H4 H 0.387819 0.600049 0.272401 0.121 Uiso 1 1 calc R . . . .
C5 C 0.44012(12) 0.54971(8) 0.26794(5) 0.0559(6) Uani 1 1 d . U . . .
C6 C 0.4612(3) 0.51916(14) 0.28526(7) 0.1206(19) Uani 1 1 d . U . . .
H6 H 0.483046 0.498291 0.274961 0.145 Uiso 1 1 calc R . . . .
C7 C 0.4517(3) 0.51765(14) 0.31787(6) 0.119(2) Uani 1 1 d . U . . .
H7 H 0.471019 0.496943 0.329425 0.143 Uiso 1 1 calc R . . . .
C8 C 0.46852(12) 0.53832(7) 0.38725(4) 0.0514(5) Uani 1 1 d . U . . .
C9 C 0.51749(15) 0.56696(7) 0.38605(5) 0.0610(6) Uani 1 1 d . U . . .
H9A H 0.509047 0.589871 0.374368 0.073 Uiso 1 1 calc R . . . .
C10 C 0.57801(13) 0.56281(7) 0.40144(6) 0.0589(6) Uani 1 1 d . U . . .
H10A H 0.610152 0.582987 0.400661 0.071 Uiso 1 1 calc R . . . .
C11 C 0.59196(12) 0.52903(7) 0.41814(5) 0.0526(6) Uani 1 1 d . U . . .
C12 C 0.54326(13) 0.50046(7) 0.41956(5) 0.0584(6) Uani 1 1 d . U . . .
H12A H 0.551678 0.477574 0.431269 0.070 Uiso 1 1 calc R . . . .
C13 C 0.48272(13) 0.50485(7) 0.40418(5) 0.0572(6) Uani 1 1 d . U . . .
H13 H 0.450403 0.484776 0.405189 0.069 Uiso 1 1 calc R . . . .
C14 C 0.42443(13) 0.57171(7) 0.21237(5) 0.0543(6) Uani 1 1 d . U . . .
C15 C 0.35930(16) 0.62002(7) 0.19531(6) 0.0652(7) Uani 1 1 d . U . . .
C16 C 0.41392(15) 0.58354(7) 0.16015(5) 0.0614(7) Uani 1 1 d . U . . .
C17 C 0.69574(11) 0.54596(7) 0.44749(4) 0.0510(5) Uani 1 1 d . U . . .
C18 C 0.72460(14) 0.60420(7) 0.46618(6) 0.0610(6) Uani 1 1 d . U . . .
C19 C 0.79333(13) 0.55329(8) 0.47313(6) 0.0641(7) Uani 1 1 d . U . . .
C20 C 0.2769(3) 0.67041(13) 0.17960(11) 0.1044(13) Uani 1 1 d D U . . .
H20A H 0.265182 0.695706 0.188964 0.125 Uiso 1 1 calc R . . . .
H20B H 0.305919 0.675426 0.161085 0.125 Uiso 1 1 calc R . . . .
C21 C 0.2167(4) 0.6522(2) 0.1688(3) 0.175(3) Uani 1 1 d D U . . .
H21 H 0.207021 0.625882 0.172982 0.210 Uiso 1 1 calc R . . . .
C22 C 0.1719(14) 0.6767(10) 0.1512(8) 0.462(18) Uani 1 1 d D U . . .
C24 C 0.9500(7) 0.5712(5) 0.4608(4) 0.259(6) Uani 1 1 d D U . . .
C26 C 0.4684(3) 0.54422(14) 0.11910(7) 0.1211(19) Uani 1 1 d D U . . .
H26A H 0.514316 0.547325 0.127529 0.145 Uiso 0.52(2) 1 calc R . . B 1
H26B H 0.450252 0.519519 0.127138 0.145 Uiso 0.52(2) 1 calc R . . B 1
H26C H 0.490266 0.531921 0.137519 0.145 Uiso 0.48(2) 1 calc R . . B 2
H26D H 0.504043 0.554549 0.105209 0.145 Uiso 0.48(2) 1 calc R . . B 2
C28B C 0.7434(3) 0.67065(10) 0.48626(12) 0.1183(18) Uani 1 1 d . U . . .
H28A H 0.756123 0.691376 0.471317 0.142 Uiso 1 1 calc R . . . .
H28B H 0.784856 0.659729 0.495436 0.142 Uiso 1 1 calc R . . . .
C29B C 0.6962(5) 0.68856(18) 0.51453(15) 0.161(3) Uani 1 1 d . U . . .
H29A H 0.688603 0.716101 0.510621 0.242 Uiso 1 1 calc GR . . . .
H29B H 0.718754 0.685275 0.534919 0.242 Uiso 1 1 calc GR . . . .
H29C H 0.653243 0.674976 0.514897 0.242 Uiso 1 1 calc GR . . . .
S1A S 0.9475(10) 0.5276(5) 0.4100(5) 0.363(6) Uani 0.412(7) 1 d D U . C 1
C23 C 0.9115(3) 0.5586(2) 0.4911(2) 0.143(2) Uani 1 1 d D U . D 1
H23A H 0.941030 0.542161 0.504217 0.172 Uiso 1 1 calc R . . D 1
H23B H 0.899938 0.581804 0.503603 0.172 Uiso 1 1 calc R . . D 1
C25A C 0.9908(16) 0.5357(11) 0.4474(8) 0.330(9) Uani 0.412(7) 1 d D U . C 1
C27B C 0.4707(11) 0.5432(6) 0.0855(3) 0.187(9) Uani 0.52(2) 1 d . U . B 1
H27A H 0.500392 0.563652 0.077808 0.280 Uiso 0.52(2) 1 calc GR . . B 1
H27B H 0.425612 0.547199 0.077025 0.280 Uiso 0.52(2) 1 calc GR . . B 1
H27C H 0.487629 0.518043 0.078546 0.280 Uiso 0.52(2) 1 calc GR . . B 1
C30A C 0.8874(19) 0.5661(10) 0.4039(4) 0.326(9) Uani 0.412(7) 1 d D U . C 1
C31 C 0.875000 0.5886(8) 0.375000 0.313(10) Uani 1 2 d DS TU P . .
S1B S 0.9889(7) 0.5718(4) 0.3936(4) 0.363(6) Uani 0.588(7) 1 d D U . C 2
C25B C 0.980(2) 0.5950(9) 0.4322(6) 0.330(9) Uani 0.588(7) 1 d D U . C 2
C27A C 0.4286(9) 0.5137(5) 0.1010(4) 0.183(8) Uani 0.48(2) 1 d D U . B 2
H27D H 0.420096 0.491559 0.114816 0.274 Uiso 0.48(2) 1 calc GR . . B 2
H27E H 0.454160 0.505333 0.082515 0.274 Uiso 0.48(2) 1 calc GR . . B 2
H27F H 0.385873 0.524814 0.094134 0.274 Uiso 0.48(2) 1 calc GR . . B 2
C30B C 0.9393(12) 0.5772(11) 0.3655(12) 0.326(9) Uani 0.588(7) 1 d D U . C 2

loop_
_atom_site_aniso_label
_atom_site_aniso_U_11
_atom_site_aniso_U_22
_atom_site_aniso_U_33
_atom_site_aniso_U_23
_atom_site_aniso_U_13
_atom_site_aniso_U_12
N1 0.0840(14) 0.0661(13) 0.0225(9) 0.0005(7) -0.0002(7) 0.0111(10)
N2 0.0746(12) 0.0584(11) 0.0368(10) -0.0045(7) -0.0124(8) -0.0029(8)
N3 0.0995(15) 0.0616(11) 0.0271(9) 0.0058(7) 0.0090(8) 0.0092(10)
N4 0.1140(18) 0.0618(12) 0.0305(9) 0.0105(7) 0.0060(10) 0.0149(11)
N5 0.0913(14) 0.0603(11) 0.0222(8) 0.0035(7) 0.0037(7) 0.0072(9)
N6 0.0731(12) 0.0586(11) 0.0316(9) 0.0013(7) -0.0067(7) -0.0110(8)
N7 0.0909(15) 0.0664(13) 0.0543(12) 0.0136(9) -0.0269(11) -0.0189(10)
N8 0.0696(12) 0.0675(12) 0.0337(9) 0.0023(7) -0.0079(7) -0.0047(8)
N9 0.132(2) 0.0734(16) 0.0568(15) 0.0150(11) 0.0223(14) 0.0334(15)
N10 0.0883(17) 0.0820(17) 0.094(2) 0.0185(14) -0.0328(15) -0.0098(12)
N11 0.138(2) 0.0716(14) 0.0247(9) 0.0071(8) 0.0059(11) 0.0175(13)
N12 0.1076(18) 0.0564(12) 0.0631(14) 0.0013(10) -0.0333(13) -0.0110(11)
C1 0.0775(13) 0.0597(12) 0.0208(9) -0.0007(7) -0.0074(7) 0.0021(9)
C2 0.0743(13) 0.0625(12) 0.0205(9) 0.0014(7) -0.0019(7) 0.0049(9)
C3 0.182(4) 0.0633(14) 0.0256(11) 0.0029(9) 0.0131(15) 0.0276(18)
C4 0.213(5) 0.0637(16) 0.0260(12) 0.0051(10) 0.0144(16) 0.0277(19)
C5 0.0770(13) 0.0699(14) 0.0208(9) 0.0031(8) -0.0024(8) 0.0036(10)
C6 0.200(4) 0.130(3) 0.0317(13) 0.0182(15) 0.0249(19) 0.105(3)
C7 0.209(5) 0.120(3) 0.0283(12) 0.0176(14) 0.0239(18) 0.098(3)
C8 0.0735(13) 0.0599(12) 0.0209(8) 0.0005(7) -0.0073(7) 0.0011(9)
C9 0.0860(16) 0.0603(12) 0.0368(11) 0.0075(8) -0.0159(10) -0.0064(10)
C10 0.0775(14) 0.0604(12) 0.0389(11) 0.0069(9) -0.0111(9) -0.0119(9)
C11 0.0715(13) 0.0604(12) 0.0258(9) -0.0009(7) -0.0062(8) -0.0055(9)
C12 0.0775(14) 0.0567(12) 0.0409(11) 0.0092(9) -0.0137(10) -0.0073(9)
C13 0.0748(14) 0.0607(12) 0.0360(10) 0.0067(8) -0.0103(9) -0.0074(9)
C14 0.0802(14) 0.0609(12) 0.0218(9) 0.0027(7) 0.0034(8) -0.0002(9)
C15 0.1013(19) 0.0594(13) 0.0350(11) 0.0087(9) 0.0100(11) 0.0111(12)
C16 0.0982(18) 0.0618(13) 0.0242(10) 0.0046(8) 0.0065(9) 0.0060(11)
C17 0.0649(12) 0.0606(12) 0.0273(9) 0.0028(7) -0.0032(7) -0.0085(8)
C18 0.0837(15) 0.0607(13) 0.0387(11) 0.0065(9) -0.0145(10) -0.0163(10)
C19 0.0750(14) 0.0743(15) 0.0430(12) 0.0103(10) -0.0135(10) -0.0156(11)
C20 0.145(3) 0.085(2) 0.084(2) 0.0185(19) 0.011(2) 0.047(2)
C21 0.149(5) 0.137(5) 0.239(10) 0.036(6) -0.016(5) 0.031(4)
C22 0.43(3) 0.54(4) 0.41(3) 0.08(3) -0.22(3) 0.13(3)
C24 0.191(9) 0.259(12) 0.328(15) 0.012(11) 0.059(10) -0.042(9)
C26 0.223(5) 0.107(3) 0.0337(14) 0.0028(15) 0.030(2) 0.065(3)
C28B 0.176(4) 0.0620(16) 0.117(3) 0.0030(17) -0.094(3) -0.017(2)
C29B 0.257(7) 0.115(4) 0.111(4) -0.052(3) -0.104(4) 0.044(4)
S1A 0.362(11) 0.306(9) 0.422(14) 0.087(9) 0.132(10) 0.028(8)
C23 0.125(4) 0.125(4) 0.180(6) 0.006(4) -0.064(4) -0.015(3)
C25A 0.309(17) 0.300(17) 0.381(18) 0.051(15) 0.126(14) 0.018(15)
C27B 0.29(2) 0.215(16) 0.060(5) -0.012(7) 0.057(8) 0.051(15)
C30A 0.38(2) 0.282(18) 0.317(19) 0.089(14) 0.144(16) 0.002(14)
C31 0.38(2) 0.33(3) 0.230(19) 0.000 0.09(2) 0.000
S1B 0.362(11) 0.306(9) 0.422(14) 0.087(9) 0.132(10) 0.028(8)
C25B 0.309(17) 0.300(17) 0.381(18) 0.051(15) 0.126(14) 0.018(15)
C27A 0.303(18) 0.118(10) 0.127(12) -0.044(8) 0.080(12) 0.018(10)
C30B 0.38(2) 0.282(18) 0.317(19) 0.089(14) 0.144(16) 0.002(14)

loop_
_atom_type_symbol
_atom_type_description
_atom_type_scat_dispersion_real
_atom_type_scat_dispersion_imag
_atom_type_scat_source
C C 0.0023 0.0012 'International Tables Vol C Tables 4.2.6.8 and 6.1.1.4'
H H 0.0000 0.0000 'International Tables Vol C Tables 4.2.6.8 and 6.1.1.4'
N N 0.0045 0.0024 'International Tables Vol C Tables 4.2.6.8 and 6.1.1.4'
S S 0.1246 0.1234 'International Tables Vol C Tables 4.2.6.8 and 6.1.1.4'

loop_
_geom_angle_atom_site_label_1
_geom_angle_atom_site_label_2
_geom_angle_atom_site_label_3
_geom_angle
_geom_angle_site_symmetry_1
_geom_angle_site_symmetry_3
C5 N1 H1 111(3) . .
C14 N1 H1 118(3) . .
C14 N1 C5 128.8(2) . .
C11 N2 H2 116.0(19) . .
C17 N2 H2 115.6(19) . .
C17 N2 C11 128.3(2) . .
C14 N3 C15 114.0(2) . .
C15 N4 C16 113.7(2) . .
C16 N5 C14 113.7(2) . .
C17 N6 C18 113.6(2) . .
C18 N7 C19 114.1(2) . .
C19 N8 C17 113.1(2) . .
C15 N9 H9 113.4(17) . .
C15 N9 C20 123.8(3) . .
C20 N9 H9 120.4(16) . .
C19 N10 H10 117.1 . .
C19 N10 C23 125.9(4) . .
C23 N10 H10 117.1 . .
C16 N11 H11 117.4 . .
C16 N11 C26 125.2(3) . .
C26 N11 H11 117.4 . .
C18 N12 H12 116.1 . .
C18 N12 C28B 127.8(3) . .
C28B N12 H12 116.1 . .
C1 C1 C2 122.7(2) 3 .
C1 C1 C8 123.2(2) 3 .
C2 C1 C8 114.1(2) . .
C3 C2 C1 121.4(2) . .
C7 C2 C1 121.9(2) . .
C7 C2 C3 116.6(2) . .
C2 C3 H3 118.9 . .
C2 C3 C4 122.2(3) . .
C4 C3 H3 118.9 . .
C3 C4 H4 120.0 . .
C3 C4 C5 120.0(3) . .
C5 C4 H4 120.0 . .
C4 C5 N1 124.4(2) . .
C6 C5 N1 118.3(2) . .
C6 C5 C4 117.2(2) . .
C5 C6 H6 119.3 . .
C5 C6 C7 121.5(3) . .
C7 C6 H6 119.3 . .
C2 C7 C6 122.3(3) . .
C2 C7 H7 118.8 . .
C6 C7 H7 118.8 . .
C9 C8 C1 120.4(2) . .
C13 C8 C1 121.5(2) . .
C13 C8 C9 117.9(2) . .
C8 C9 H9A 119.2 . .
C10 C9 C8 121.6(2) . .
C10 C9 H9A 119.2 . .
C9 C10 H10A 120.0 . .
C9 C10 C11 120.1(2) . .
C11 C10 H10A 120.0 . .
C10 C11 N2 124.0(2) . .
C12 C11 N2 117.4(2) . .
C12 C11 C10 118.6(2) . .
C11 C12 H12A 119.5 . .
C13 C12 C11 121.0(2) . .
C13 C12 H12A 119.5 . .
C8 C13 H13 119.6 . .
C12 C13 C8 120.8(2) . .
C12 C13 H13 119.6 . .
N1 C14 N5 114.0(2) . .
N3 C14 N1 119.83(19) . .
N3 C14 N5 126.1(2) . .
N4 C15 N3 126.0(2) . .
N4 C15 N9 119.1(2) . .
N9 C15 N3 114.9(2) . .
N4 C16 N5 126.1(2) . .
N4 C16 N11 115.6(2) . .
N11 C16 N5 118.4(2) . .
N6 C17 N2 119.9(2) . .
N6 C17 N8 127.0(2) . .
N8 C17 N2 113.1(2) . .
N7 C18 N6 125.8(2) . .
N12 C18 N6 114.0(2) . .
N12 C18 N7 120.2(2) . .
N7 C19 N10 118.0(2) . .
N8 C19 N7 126.4(2) . .
N8 C19 N10 115.6(3) . .
N9 C20 H20A 108.5 . .
N9 C20 H20B 108.5 . .
H20A C20 H20B 107.5 . .
C21 C20 N9 115.2(5) . .
C21 C20 H20A 108.5 . .
C21 C20 H20B 108.5 . .
C20 C21 H21 122.3 . .
C20 C21 C22 115.4(15) . .
C22 C21 H21 122.3 . .
C23 C24 C25A 109.4(18) . .
N11 C26 H26A 109.5 . .
N11 C26 H26B 109.5 . .
N11 C26 H26C 109.1 . .
N11 C26 H26D 109.1 . .
N11 C26 C27A 112.5(8) . .
H26A C26 H26B 108.1 . .
H26C C26 H26D 107.8 . .
C27B C26 N11 110.8(8) . .
C27B C26 H26A 109.5 . .
C27B C26 H26B 109.5 . .
C27A C26 H26C 109.1 . .
C27A C26 H26D 109.1 . .
N12 C28B H28A 109.8 . .
N12 C28B H28B 109.8 . .
N12 C28B C29B 109.4(5) . .
H28A C28B H28B 108.2 . .
C29B C28B H28A 109.8 . .
C29B C28B H28B 109.8 . .
C28B C29B H29A 109.5 . .
C28B C29B H29B 109.5 . .
C28B C29B H29C 109.5 . .
H29A C29B H29B 109.5 . .
H29A C29B H29C 109.5 . .
H29B C29B H29C 109.5 . .
C30A S1A C25A 108.8(17) . .
N10 C23 C24 112.5(8) . .
N10 C23 H23A 109.1 . .
N10 C23 H23B 109.1 . .
C24 C23 H23A 109.1 . .
C24 C23 H23B 109.1 . .
H23A C23 H23B 107.8 . .
C24 C25A S1A 100.8(19) . .
C26 C27B H27A 109.5 . .
C26 C27B H27B 109.5 . .
C26 C27B H27C 109.5 . .
H27A C27B H27B 109.5 . .
H27A C27B H27C 109.5 . .
H27B C27B H27C 109.5 . .
C31 C30A S1A 128.3(19) 3_655 .
C31 C30A S1A 128.3(19) . .
C31 C30A C31 0.0(19) 3_655 .
C30A C31 C30A 116(3) 3_655 .
C31 C31 C30A 0(10) 3_655 .
C31 C31 C30A 0(10) 3_655 3_655
C31 C31 C30B 0(10) 3_655 .
C30B S1B C25B 124(2) . .
C24 C25B S1B 119.6(19) . .
C26 C27A H27D 109.5 . .
C26 C27A H27E 109.5 . .
C26 C27A H27F 109.5 . .
H27D C27A H27E 109.5 . .
H27D C27A H27F 109.5 . .
H27E C27A H27F 109.5 . .
C31 C30B C31 0.000(1) 3_655 .
C31 C30B S1B 114(3) 3_655 .
C31 C30B S1B 114(3) . .

loop_
_geom_bond_atom_site_label_1
_geom_bond_atom_site_label_2
_geom_bond_distance
_geom_bond_site_symmetry_2
N1 H1 0.61(3) .
N1 C5 1.412(3) .
N1 C14 1.352(3) .
N2 H2 0.87(3) .
N2 C11 1.408(3) .
N2 C17 1.358(3) .
N3 C14 1.312(3) .
N3 C15 1.357(3) .
N4 C15 1.333(3) .
N4 C16 1.339(3) .
N5 C14 1.355(3) .
N5 C16 1.342(3) .
N6 C17 1.329(3) .
N6 C18 1.351(3) .
N7 C18 1.343(4) .
N7 C19 1.344(4) .
N8 C17 1.357(3) .
N8 C19 1.337(3) .
N9 H9 1.07(4) .
N9 C15 1.352(4) .
N9 C20 1.470(5) .
N10 H10 0.8800 .
N10 C19 1.364(4) .
N10 C23 1.430(6) .
N11 H11 0.8800 .
N11 C16 1.340(3) .
N11 C26 1.432(5) .
N12 H12 0.8800 .
N12 C18 1.333(4) .
N12 C28B 1.431(4) .
C1 C1 1.335(5) 3
C1 C2 1.495(3) .
C1 C8 1.498(3) .
C2 C3 1.377(4) .
C2 C7 1.347(4) .
C3 H3 0.9500 .
C3 C4 1.394(3) .
C4 H4 0.9500 .
C4 C5 1.394(4) .
C5 C6 1.355(4) .
C6 H6 0.9500 .
C6 C7 1.394(4) .
C7 H7 0.9500 .
C8 C9 1.395(4) .
C8 C13 1.392(3) .
C9 H9A 0.9500 .
C9 C10 1.382(4) .
C10 H10A 0.9500 .
C10 C11 1.395(3) .
C11 C12 1.390(3) .
C12 H12A 0.9500 .
C12 C13 1.383(3) .
C13 H13 0.9500 .
C20 H20A 0.9900 .
C20 H20B 0.9900 .
C20 C21 1.433(11) .
C21 H21 0.9500 .
C21 C22 1.442(12) .
C24 C23 1.559(14) .
C24 C25A 1.58(2) .
C24 C25B 1.579(19) .
C26 H26A 0.9900 .
C26 H26B 0.9900 .
C26 H26C 0.9900 .
C26 H26D 0.9900 .
C26 C27B 1.423(11) .
C26 C27A 1.528(14) .
C28B H28A 0.9900 .
C28B H28B 0.9900 .
C28B C29B 1.645(11) .
C29B H29A 0.9800 .
C29B H29B 0.9800 .
C29B H29C 0.9800 .
S1A C25A 1.83(2) .
S1A C30A 1.815(18) .
C23 H23A 0.9900 .
C23 H23B 0.9900 .
C27B H27A 0.9800 .
C27B H27B 0.9800 .
C27B H27C 0.9800 .
C30A C31 1.472(15) 3_655
C30A C31 1.472(15) .
C31 C31 0.00(6) 3_655
C31 C30B 1.403(18) .
S1B C25B 1.831(19) .
S1B C30B 1.56(5) .
C27A H27D 0.9800 .
C27A H27E 0.9800 .
C27A H27F 0.9800 .

loop_
_geom_torsion_atom_site_label_1
_geom_torsion_atom_site_label_2
_geom_torsion_atom_site_label_3
_geom_torsion_atom_site_label_4
_geom_torsion
_geom_torsion_site_symmetry_1
_geom_torsion_site_symmetry_4
N1 C5 C6 C7 179.5(5) . .
N2 C11 C12 C13 -175.4(2) . .
N9 C20 C21 C22 167.6(19) . .
C1 C1 C2 C3 59.3(3) 3 .
C1 C1 C2 C7 -124.0(4) 3 .
C1 C1 C8 C9 -121.49(19) 3 .
C1 C1 C8 C13 64.0(2) 3 .
C1 C2 C3 C4 177.8(4) . .
C1 C2 C7 C6 179.1(5) . .
C1 C8 C9 C10 -175.6(2) . .
C1 C8 C13 C12 175.3(2) . .
C2 C1 C8 C9 61.2(3) . .
C2 C1 C8 C13 -113.4(2) . .
C2 C3 C4 C5 0.4(7) . .
C3 C2 C7 C6 -4.1(8) . .
C3 C4 C5 N1 177.2(4) . .
C3 C4 C5 C6 1.3(7) . .
C4 C5 C6 C7 -4.3(8) . .
C5 N1 C14 N3 6.6(4) . .
C5 N1 C14 N5 -171.1(2) . .
C5 C6 C7 C2 6.0(10) . .
C7 C2 C3 C4 1.0(7) . .
C8 C1 C2 C3 -123.4(3) . .
C8 C1 C2 C7 53.3(5) . .
C8 C9 C10 C11 1.4(4) . .
C9 C8 C13 C12 0.7(4) . .
C9 C10 C11 N2 175.0(2) . .
C9 C10 C11 C12 -1.7(4) . .
C10 C11 C12 C13 1.5(4) . .
C11 N2 C17 N6 0.3(3) . .
C11 N2 C17 N8 179.4(2) . .
C11 C12 C13 C8 -1.0(4) . .
C13 C8 C9 C10 -0.9(4) . .
C14 N1 C5 C4 -11.1(5) . .
C14 N1 C5 C6 164.8(4) . .
C14 N3 C15 N4 -5.1(5) . .
C14 N3 C15 N9 176.2(3) . .
C14 N5 C16 N4 -2.9(4) . .
C14 N5 C16 N11 178.3(3) . .
C15 N3 C14 N1 -178.4(3) . .
C15 N3 C14 N5 -1.0(4) . .
C15 N4 C16 N5 -2.2(5) . .
C15 N4 C16 N11 176.7(3) . .
C15 N9 C20 C21 83.4(7) . .
C16 N4 C15 N3 6.5(5) . .
C16 N4 C15 N9 -174.9(3) . .
C16 N5 C14 N1 -177.8(2) . .
C16 N5 C14 N3 4.7(4) . .
C16 N11 C26 C27B 178.2(11) . .
C16 N11 C26 C27A 113.2(9) . .
C17 N2 C11 C10 37.3(4) . .
C17 N2 C11 C12 -145.9(2) . .
C17 N6 C18 N7 2.2(4) . .
C17 N6 C18 N12 -177.7(2) . .
C17 N8 C19 N7 3.9(4) . .
C17 N8 C19 N10 -177.6(2) . .
C18 N6 C17 N2 178.6(2) . .
C18 N6 C17 N8 -0.4(3) . .
C18 N7 C19 N8 -2.4(4) . .
C18 N7 C19 N10 179.1(3) . .
C18 N12 C28B C29B -121.7(4) . .
C19 N7 C18 N6 -0.9(4) . .
C19 N7 C18 N12 178.9(3) . .
C19 N8 C17 N2 178.6(2) . .
C19 N8 C17 N6 -2.4(3) . .
C19 N10 C23 C24 -75.1(10) . .
C20 N9 C15 N3 -173.9(4) . .
C20 N9 C15 N4 7.4(6) . .
C26 N11 C16 N4 179.9(4) . .
C26 N11 C16 N5 -1.1(6) . .
C28B N12 C18 N6 178.6(4) . .
C28B N12 C18 N7 -1.3(6) . .
S1A C30A C31 C30A 52(2) . 3_655
S1A C30A C31 C31 0.0(14) . 3_655
C23 N10 C19 N7 -21.4(7) . .
C23 N10 C19 N8 159.9(5) . .
C23 C24 C25A S1A 114(2) . .
C25A C24 C23 N10 -79.2(15) . .
C25A S1A C30A C31 134(3) . 3_655
C25A S1A C30A C31 134(3) . .
C30A S1A C25A C24 7(3) . .
C31 C30A C31 C30A 0(100) 3_655 3_655
C31 C31 C30B S1B 0.0(7) 3_655 .
C25B S1B C30B C31 -23(4) . 3_655
C25B S1B C30B C31 -23(4) . .
C30B S1B C25B C24 101(3) . .
